data_7009861
loop_
_publ_author_name
'Humphries, Martin J.'
'Douthwaite, Richard E.'
'Green, Malcolm L. H.'

_publ_section_title
;
 Synthesis and reactions of
 (tert-butylimido)bis(\h-cyclopentadienyl)niobium cations: NMR evidence
 for d0 olefin cations [Nb{(\h-C5H5)2}(NtBu)(\h-C2H4)][B(C6F5)4] and
 [Nb{(\h-C5H4)CMe2(\h-C5H4)}(NtBu)(\h-C2H3Me)][B(C6F5)4]
;
_journal_issue 17
_journal_name_full 'Journal of the Chemical Society, Dalton Transactions'
_journal_page_first 2952
_journal_paper_doi 10.1039/b004062m
_journal_year 2000
_chemical_compound_source
;
?
;
_chemical_formula_moiety 'C18 H28 F3 N Nb O3 P S'
_chemical_formula_sum 'C18 H28 F3 N Nb O3 P S'
_chemical_formula_weight 519.36
_chemical_melting_point ?
_chemical_name_systematic
;                                                                               
[Nb(eta-C5H5)2(NtBu)(PMe3)][CF3SO3]
;
_space_group_IT_number 14
_symmetry_cell_setting monoclinic
_symmetry_space_group_name_Hall '-P 2yn'
_symmetry_space_group_name_H-M 'P 1 21/n 1'
_atom_sites_solution_hydrogens geom
_atom_sites_solution_primary direct
_cell_angle_alpha 90.
_cell_angle_beta 92.12(2)
_cell_angle_gamma 90.
_cell_formula_units_Z 4
_cell_length_a 8.868(1)
_cell_length_b 18.934(2)
_cell_length_c 13.641(2)
_cell_measurement_reflns_used 0
_cell_measurement_temperature 0
_cell_measurement_theta_max 0
_cell_measurement_theta_min 0
_cell_volume 2288.8(5)
_computing_molecular_graphics
;                                                                               
 CAMERON (Watkin, Prout & Pearce,  1996)                                        
;
_computing_publication_material
;                                                                               
CRYSTALS Issue 10 (Watkin, Prout, Carruthers & Betteridge, 1996)                
;
_computing_structure_refinement
;                                                                               
CRYSTALS Issue 10 (Watkin, Prout, Carruthers & Betteridge, 1996)                
;
_computing_structure_solution 'SIR92 (Giacovazzo et al, 1992)'
_diffrn_ambient_temperature 180
_diffrn_measurement_method \w/2\q
_diffrn_radiation_type 'Mo K\a'
_diffrn_radiation_wavelength 0.71073
_diffrn_reflns_av_R_equivalents 0.032
_diffrn_reflns_limit_h_max 11
_diffrn_reflns_limit_h_min -11
_diffrn_reflns_limit_k_max 23
_diffrn_reflns_limit_k_min 0
_diffrn_reflns_limit_l_max 16
_diffrn_reflns_limit_l_min 0
_diffrn_reflns_number 11019
_diffrn_reflns_theta_max 26.34
_diffrn_reflns_theta_min 1.62
_diffrn_standards_decay_% 0.00
_diffrn_standards_interval_count 0
_diffrn_standards_interval_time 0
_diffrn_standards_number 0
_exptl_absorpt_coefficient_mu 0.70
_exptl_absorpt_correction_type none
_exptl_crystal_colour ' yellow '
_exptl_crystal_density_diffrn 1.51
_exptl_crystal_density_meas ?
_exptl_crystal_description ' box '
_exptl_crystal_F_000 1056.18
_exptl_crystal_size_max 0.02
_exptl_crystal_size_mid 0.02
_exptl_crystal_size_min 0.02
_refine_diff_density_max 0.83
_refine_diff_density_min -0.92
_refine_ls_extinction_method None
_refine_ls_goodness_of_fit_obs 0.9767
_refine_ls_hydrogen_treatment noref
_refine_ls_matrix_type full
_refine_ls_number_parameters 254
_refine_ls_number_reflns 3510
_refine_ls_R_factor_obs 0.0327
_refine_ls_shift/su_max 0.000859
_refine_ls_structure_factor_coef F
_refine_ls_weighting_details
;
 Chebychev polynomial with   3 parameters (Carruthers & Watkin, 1979)
 2.54 0.640 2.06
;
_refine_ls_weighting_scheme calc
_refine_ls_wR_factor_obs 0.0396
_reflns_limit_h_max 11
_reflns_limit_h_min -11
_reflns_limit_k_max 23
_reflns_limit_k_min 0
_reflns_limit_l_max 16
_reflns_limit_l_min 0
_reflns_number_observed 3510
_reflns_number_total 4777
_reflns_observed_criterion >3.00\s(I)
_cod_data_source_file b004062m.txt
_cod_data_source_block compound2
_cod_depositor_comments
;
The following automatic conversions were performed:
'_symmetry_cell_setting' value 'Monoclinic ' changed to 'monoclinic'
according to '/home/adriana/struct/CIF-dictionaries/cif_core.dic'
dictionary named 'cif_core.dic' version 2.4.1 from 2010-06-29.

Automatic conversion script
Id: cif_fix_enum 1555 2011-01-17 13:19:09Z saulius 

The following automatic conversions were performed:

'_chemical_melting_point' value 'not measured' was changed to '?' -
the value is undefined or not given.

Automatic conversion script
Id: cif_fix_values 1569 2011-02-09 13:29:24Z adriana 
;
_cod_original_cell_volume 2288.9(4)
_cod_original_sg_symbol_H-M 'P 1 21/n 1 '
_cod_database_code 7009861

loop_
_symmetry_equiv_pos_as_xyz
x,y,z
-x,-y,-z
-x+1/2,y+1/2,-z+1/2
x+1/2,-y+1/2,z+1/2

loop_
_atom_site_aniso_label
_atom_site_aniso_U_11
_atom_site_aniso_U_22
_atom_site_aniso_U_33
_atom_site_aniso_U_23
_atom_site_aniso_U_13
_atom_site_aniso_U_12
Nb1 0.02019(13) 0.01864(12) 0.01464(13) -0.00056(7) -0.00049(8) -0.00184(8)
S7 0.0353(4) 0.0234(3) 0.0352(3) -0.0043(3) 0.0001(3) -0.0020(3)
P15 0.0349(4) 0.0279(3) 0.0236(3) -0.0019(3) 0.0015(3) -0.0103(3)
F12 0.0595(13) 0.0639(14) 0.0662(14) -0.0082(11) 0.0296(11) -0.0027(11)
F13 0.0869(16) 0.0662(14) 0.0480(12) -0.026(1) 0.0084(11) -0.0366(12)
F14 0.0895(17) 0.0561(13) 0.0478(12) 0.016(1) 0.0012(11) 0.0121(12)
O8 0.0368(11) 0.0444(12) 0.0536(14) -0.003(1) 0.005(1) 0.000(1)
O9 0.0772(18) 0.0383(12) 0.0517(15) 0.005(1) -0.0006(13) 0.0165(12)
O10 0.0481(13) 0.0448(12) 0.0497(13) -0.018(1) -0.002(1) -0.015(1)
N2 0.024(1) 0.0307(11) 0.0226(11) 0.0006(8) 0.0009(8) -0.0035(9)
C3 0.0347(15) 0.0355(14) 0.0311(14) -0.0030(11) 0.0038(11) 0.0069(12)
C4 0.061(2) 0.040(2) 0.119(4) -0.012(2) -0.005(2) 0.0160(18)
C5 0.148(5) 0.142(5) 0.104(4) 0.062(4) 0.092(4) 0.109(5)
C6 0.062(3) 0.077(3) 0.125(4) -0.039(3) -0.052(3) 0.035(2)
C11 0.0467(17) 0.0305(14) 0.0389(15) -0.0050(12) 0.0001(13) 0.0006(13)
C16 0.0340(15) 0.0439(16) 0.0483(18) -0.0066(14) -0.0063(13) -0.0063(13)
C17 0.059(2) 0.0269(14) 0.0524(19) -0.0016(13) -0.0069(15) -0.0089(14)
C18 0.074(3) 0.061(2) 0.0402(18) -0.0055(16) 0.0200(17) -0.036(2)
C19 0.0491(17) 0.0282(13) 0.0242(13) -0.009(1) -0.0125(12) 0.0030(12)
C20 0.0371(15) 0.0368(15) 0.0363(15) -0.0030(12) -0.0170(12) -0.0042(13)
C21 0.0433(16) 0.0365(15) 0.0381(16) -0.0057(12) -0.0184(13) 0.0083(13)
C22 0.069(2) 0.0271(13) 0.0221(13) 0.003(1) -0.0193(13) -0.0031(14)
C23 0.0556(19) 0.0403(16) 0.0156(12) -0.000(1) -0.0070(12) -0.0042(13)
C24 0.0552(19) 0.0495(17) 0.0230(13) -0.0148(12) 0.0183(13) -0.0208(15)
C25 0.065(2) 0.065(2) 0.0306(16) 0.0068(15) 0.0234(15) 0.0337(19)
C26 0.0300(16) 0.120(4) 0.0321(17) -0.0042(19) 0.0085(13) -0.023(2)
C27 0.085(3) 0.0447(17) 0.0299(16) -0.0008(13) 0.0261(16) -0.0228(18)
C28 0.0483(18) 0.063(2) 0.0161(13) 0.0042(13) 0.0062(12) 0.0168(15)

loop_
_atom_site_label
_atom_site_fract_x
_atom_site_fract_y
_atom_site_fract_z
_atom_site_U_iso_or_equiv
_atom_site_occupancy
_atom_site_thermal_displace_type
Nb1 0.55906(2) 0.25231(1) 0.371684(14) 0.0179 1.0000 Uani
S7 0.18911(8) 0.50597(3) 0.31606(5) 0.0313 1.0000 Uani
P15 0.73988(8) 0.36020(4) 0.37029(5) 0.0288 1.0000 Uani
F12 0.3564(3) 0.48514(12) 0.16171(17) 0.0625 1.0000 Uani
F13 0.1323(3) 0.44429(12) 0.14433(16) 0.0669 1.0000 Uani
F14 0.1722(3) 0.55582(11) 0.13365(16) 0.0645 1.0000 Uani
O8 0.0323(2) 0.52125(12) 0.32257(17) 0.0449 1.0000 Uani
O9 0.2355(3) 0.43859(12) 0.35326(19) 0.0558 1.0000 Uani
O10 0.2888(3) 0.56386(12) 0.34209(18) 0.0476 1.0000 Uani
N2 0.7151(2) 0.19337(12) 0.37032(15) 0.0256 1.0000 Uani
C3 0.8270(3) 0.13909(15) 0.3618(2) 0.0337 1.0000 Uani
C4 0.7521(5) 0.0676(2) 0.3719(4) 0.0736 1.0000 Uani
C5 0.8969(7) 0.1443(4) 0.2625(4) 0.1290 1.0000 Uani
C6 0.9420(5) 0.1457(3) 0.4488(4) 0.0895 1.0000 Uani
C11 0.2140(4) 0.49777(15) 0.1824(2) 0.0387 1.0000 Uani
C16 0.8955(3) 0.35475(17) 0.4610(2) 0.0422 1.0000 Uani
C17 0.6610(4) 0.44701(16) 0.3912(3) 0.0463 1.0000 Uani
C18 0.8360(5) 0.3702(2) 0.2538(3) 0.0582 1.0000 Uani
C19 0.4784(3) 0.19838(14) 0.21270(19) 0.0342 1.0000 Uani
C20 0.3445(3) 0.21864(16) 0.2589(2) 0.0372 1.0000 Uani
C21 0.3369(4) 0.29299(16) 0.2603(2) 0.0398 1.0000 Uani
C22 0.4688(4) 0.31838(15) 0.2205(2) 0.0401 1.0000 Uani
C23 0.5564(4) 0.26003(16) 0.1898(2) 0.0374 1.0000 Uani
C24 0.5413(4) 0.30475(18) 0.5404(2) 0.0421 1.0000 Uani
C25 0.3948(4) 0.3132(2) 0.4980(2) 0.0530 1.0000 Uani
C26 0.3368(4) 0.2461(3) 0.4824(3) 0.0604 1.0000 Uani
C27 0.4479(5) 0.19689(18) 0.5126(2) 0.0525 1.0000 Uani
C28 0.5684(4) 0.2332(2) 0.5523(2) 0.0425 1.0000 Uani
H41 0.8280 0.0292 0.3661 0.0759 1.0000 Uiso
H42 0.7046 0.0644 0.4374 0.0759 1.0000 Uiso
H43 0.6711 0.0618 0.3189 0.0759 1.0000 Uiso
H51 0.9761 0.1070 0.2582 0.1627 1.0000 Uiso
H52 0.9464 0.1922 0.2579 0.1627 1.0000 Uiso
H53 0.8187 0.1388 0.2105 0.1627 1.0000 Uiso
H61 1.0222 0.1086 0.4430 0.0976 1.0000 Uiso
H62 0.9920 0.1936 0.4463 0.0976 1.0000 Uiso
H63 0.8911 0.1403 0.5115 0.0976 1.0000 Uiso
H191 0.5115 0.1489 0.1986 0.0372 1.0000 Uiso
H201 0.2682 0.1856 0.2858 0.0452 1.0000 Uiso
H211 0.2521 0.3223 0.2853 0.0419 1.0000 Uiso
H221 0.4972 0.3692 0.2148 0.0408 1.0000 Uiso
H231 0.6557 0.2629 0.1576 0.0362 1.0000 Uiso
H241 0.6141 0.3431 0.5589 0.0451 1.0000 Uiso
H251 0.3436 0.3593 0.4836 0.0575 1.0000 Uiso
H261 0.2342 0.2352 0.4537 0.0578 1.0000 Uiso
H271 0.4402 0.1440 0.5073 0.0535 1.0000 Uiso
H281 0.6612 0.2115 0.5839 0.0413 1.0000 Uiso
H161 0.9616 0.3972 0.4576 0.0411 1.0000 Uiso
H162 0.8552 0.3512 0.5291 0.0411 1.0000 Uiso
H163 0.9580 0.3112 0.4491 0.0411 1.0000 Uiso
H171 0.7417 0.4841 0.3892 0.0421 1.0000 Uiso
H172 0.6146 0.4488 0.4577 0.0421 1.0000 Uiso
H173 0.5803 0.4582 0.3400 0.0421 1.0000 Uiso
H181 0.9054 0.4124 0.2566 0.0555 1.0000 Uiso
H182 0.8992 0.3270 0.2406 0.0555 1.0000 Uiso
H183 0.7612 0.3765 0.1977 0.0555 1.0000 Uiso

loop_
_atom_type_symbol
_atom_type_scat_dispersion_real
_atom_type_scat_dispersion_imag
_atom_type_scat_Cromer_Mann_a1
_atom_type_scat_Cromer_Mann_b1
_atom_type_scat_Cromer_Mann_a2
_atom_type_scat_Cromer_Mann_b2
_atom_type_scat_Cromer_Mann_a3
_atom_type_scat_Cromer_Mann_b3
_atom_type_scat_Cromer_Mann_a4
_atom_type_scat_Cromer_Mann_b4
_atom_type_scat_Cromer_Mann_c
_atom_type_scat_source
'C   ' 0.0020 0.0020 2.3100 20.8439 1.0200 10.2075 1.5886 0.5687 0.8650 51.6512 0.2156 International_Tables_Vol_IV_Table_2.2B
'H   ' 0.0000 0.0000 0.4930 10.5109 0.3229 26.1257 0.1402 3.1424 0.0408 57.7997 0.0030 International_Tables_Vol_IV_Table_2.2B
'N   ' 0.0040 0.0030 12.2126 0.0057 3.1322 9.8933 2.0125 28.9975 1.1663 0.5826 -11.5290 International_Tables_Vol_IV_Table_2.2B
'P   ' 0.0900 0.0950 6.4345 1.9067 4.1791 27.1570 1.7800 0.5260 1.4908 68.1645 1.1149 International_Tables_Vol_IV_Table_2.2B
'Nb  ' -2.1970 0.6210 17.6142 1.1887 12.0144 11.7660 4.0418 0.2048 3.5335 69.7957 3.7559 International_Tables_Vol_IV_Table_2.2B
'S   ' 0.1100 0.1240 6.9053 1.4679 5.2034 22.2151 1.4379 0.2536 1.5863 56.1720 0.8669 International_Tables_Vol_IV_Table_2.2B
'O   ' 0.0080 0.0060 3.0485 13.2771 2.2868 5.7011 1.5463 0.3239 0.8670 32.9089 0.2508 International_Tables_Vol_IV_Table_2.2B
'F   ' 0.0140 0.0100 3.5392 10.2825 2.6412 4.2944 1.5170 0.2615 1.0243 26.1476 0.2776 International_Tables_Vol_IV_Table_2.2B

loop_
_geom_angle_atom_site_label_1
_geom_angle_site_symmetry_1
_geom_angle_atom_site_label_2
_geom_angle_site_symmetry_2
_geom_angle_atom_site_label_3
_geom_angle_site_symmetry_3
_geom_angle
_geom_angle_publ_flag
P15 . Nb1 . N2 . 90.71(7) yes
P15 . Nb1 . C19 . 118.42(7) yes
N2 . Nb1 . C19 . 86.10(9) yes
P15 . Nb1 . C20 . 130.98(7) yes
N2 . Nb1 . C20 . 114.3(1) yes
C19 . Nb1 . C20 . 33.2(1) yes
P15 . Nb1 . C21 . 102.74(7) yes
N2 . Nb1 . C21 . 139.83(9) yes
C19 . Nb1 . C21 . 54.13(9) yes
C20 . Nb1 . C21 . 32.4(1) yes
P15 . Nb1 . C22 . 77.34(7) yes
N2 . Nb1 . C22 . 121.8(1) yes
C19 . Nb1 . C22 . 54.20(9) yes
C20 . Nb1 . C22 . 53.7(1) yes
C21 . Nb1 . C22 . 31.83(11) yes
P15 . Nb1 . C23 . 85.96(7) yes
N2 . Nb1 . C23 . 90.3(1) yes
C19 . Nb1 . C23 . 32.7(1) yes
C20 . Nb1 . C23 . 54.41(11) yes
C21 . Nb1 . C23 . 53.93(11) yes
P15 . Nb1 . C24 . 75.87(7) yes
N2 . Nb1 . C24 . 109.39(11) yes
C19 . Nb1 . C24 . 159.53(11) yes
C20 . Nb1 . C24 . 126.52(11) yes
C21 . Nb1 . C24 . 110.56(11) yes
P15 . Nb1 . C26 . 122.4(1) yes
N2 . Nb1 . C26 . 126.94(13) yes
C19 . Nb1 . C26 . 107.30(11) yes
C20 . Nb1 . C26 . 76.26(11) yes
C21 . Nb1 . C26 . 76.65(12) yes
P15 . Nb1 . C27 . 127.86(8) yes
N2 . Nb1 . C27 . 94.35(12) yes
C19 . Nb1 . C27 . 113.69(11) yes
C20 . Nb1 . C27 . 93.18(12) yes
C21 . Nb1 . C27 . 105.88(13) yes
P15 . Nb1 . C28 . 97.11(9) yes
N2 . Nb1 . C28 . 85.5(1) yes
C19 . Nb1 . C28 . 143.54(11) yes
C20 . Nb1 . C28 . 124.91(11) yes
C21 . Nb1 . C28 . 128.89(11) yes
C22 . Nb1 . C23 . 33.0(1) yes
C22 . Nb1 . C24 . 121.63(11) yes
C23 . Nb1 . C24 . 153.04(11) yes
C22 . Nb1 . C26 . 106.33(13) yes
C23 . Nb1 . C26 . 128.33(12) yes
C24 . Nb1 . C26 . 52.83(11) yes
C22 . Nb1 . C27 . 137.44(14) yes
C23 . Nb1 . C27 . 145.69(12) yes
C24 . Nb1 . C27 . 53.6(1) yes
C26 . Nb1 . C27 . 32.88(14) yes
C22 . Nb1 . C28 . 151.81(11) yes
C23 . Nb1 . C28 . 174.8(1) yes
C24 . Nb1 . C28 . 32.11(11) yes
C26 . Nb1 . C28 . 53.15(12) yes
C27 . Nb1 . C28 . 32.20(12) yes
O8 . S7 . O9 . 115.34(16) yes
O8 . S7 . O10 . 114.85(14) yes
O9 . S7 . O10 . 115.14(16) yes
O8 . S7 . C11 . 103.31(14) yes
O9 . S7 . C11 . 103.41(14) yes
O10 . S7 . C11 . 102.21(14) yes
Nb1 . P15 . C16 . 113.75(11) yes
Nb1 . P15 . C17 . 118.03(12) yes
C16 . P15 . C17 . 103.38(15) yes
Nb1 . P15 . C18 . 113.15(11) yes
C16 . P15 . C18 . 103.22(18) yes
C17 . P15 . C18 . 103.66(18) yes
Nb1 . N2 . C3 . 171.90(19) yes
N2 . C3 . C4 . 109.0(3) yes
N2 . C3 . C5 . 109.5(3) yes
C4 . C3 . C5 . 109.5(4) yes
N2 . C3 . C6 . 108.6(2) yes
C4 . C3 . C6 . 106.4(3) yes
C5 . C3 . C6 . 113.8(4) yes
C3 . C4 . H41 . 110.1(4) no
C3 . C4 . H42 . 109.5(4) no
H41 . C4 . H42 . 109.5(5) no
C3 . C4 . H43 . 109.6(4) no
H41 . C4 . H43 . 109.3(4) no
H42 . C4 . H43 . 108.7(5) no
C3 . C5 . H51 . 108.6(4) no
C3 . C5 . H52 . 107.9(5) no
H51 . C5 . H52 . 108.8(6) no
C3 . C5 . H53 . 109.8(5) no
H51 . C5 . H53 . 111.3(7) no
H52 . C5 . H53 . 110.3(5) no
C3 . C6 . H61 . 109.3(4) no
C3 . C6 . H62 . 109.0(4) no
H61 . C6 . H62 . 108.2(5) no
C3 . C6 . H63 . 110.3(4) no
H61 . C6 . H63 . 110.1(5) no
H62 . C6 . H63 . 109.8(4) no
S7 . C11 . F12 . 111.9(2) yes
S7 . C11 . F13 . 111.3(2) yes
F12 . C11 . F13 . 106.7(3) yes
S7 . C11 . F14 . 112.5(2) yes
F12 . C11 . F14 . 107.0(3) yes
F13 . C11 . F14 . 107.1(3) yes
P15 . C16 . H161 . 110.8(3) no
P15 . C16 . H162 . 110.1(2) no
H161 . C16 . H162 . 108.9(3) no
P15 . C16 . H163 . 110.1(2) no
H161 . C16 . H163 . 108.9(3) no
H162 . C16 . H163 . 107.9(3) no
P15 . C17 . H171 . 110.5(3) no
P15 . C17 . H172 . 110.1(2) no
H171 . C17 . H172 . 108.4(3) no
P15 . C17 . H173 . 110.5(2) no
H171 . C17 . H173 . 108.9(3) no
H172 . C17 . H173 . 108.4(4) no
P15 . C18 . H181 . 110.6(3) no
P15 . C18 . H182 . 110.4(3) no
H181 . C18 . H182 . 107.8(4) no
P15 . C18 . H183 . 111.0(3) no
H181 . C18 . H183 . 108.6(4) no
H182 . C18 . H183 . 108.3(3) no
Nb1 . C19 . C20 . 73.68(15) yes
Nb1 . C19 . C23 . 73.89(15) yes
C20 . C19 . C23 . 107.6(3) yes
Nb1 . C19 . H191 . 118.39(19) no
C20 . C19 . H191 . 126.5(3) no
C23 . C19 . H191 . 125.9(3) no
Nb1 . C20 . C19 . 73.14(15) yes
Nb1 . C20 . C21 . 76.78(15) yes
C19 . C20 . C21 . 108.5(3) yes
Nb1 . C20 . H201 . 116.4(2) no
C19 . C20 . H201 . 125.6(3) no
C21 . C20 . H201 . 125.9(3) no
Nb1 . C21 . C20 . 70.83(15) yes
Nb1 . C21 . C22 . 72.33(16) yes
C20 . C21 . C22 . 107.3(3) yes
Nb1 . C21 . H211 . 122.3(2) no
C20 . C21 . H211 . 126.4(3) no
C22 . C21 . H211 . 126.3(3) no
Nb1 . C22 . C21 . 75.84(16) yes
Nb1 . C22 . C23 . 72.24(15) yes
C21 . C22 . C23 . 108.8(3) yes
Nb1 . C22 . H221 . 117.97(19) no
C21 . C22 . H221 . 125.5(3) no
C23 . C22 . H221 . 125.7(3) no
Nb1 . C23 . C19 . 73.38(15) yes
Nb1 . C23 . C22 . 74.73(15) yes
C19 . C23 . C22 . 107.6(3) yes
Nb1 . C23 . H231 . 117.7(2) no
C19 . C23 . H231 . 126.5(3) no
C22 . C23 . H231 . 125.9(3) no
Nb1 . C24 . C25 . 75.97(17) yes
Nb1 . C24 . C28 . 72.81(16) yes
C25 . C24 . C28 . 108.1(3) yes
Nb1 . C24 . H241 . 117.16(19) no
C25 . C24 . H241 . 126.7(4) no
C28 . C24 . H241 . 125.1(4) no
C24 . C25 . C26 . 106.9(3) yes
C24 . C25 . H251 . 125.6(4) no
C26 . C25 . H251 . 127.5(4) no
Nb1 . C26 . C25 . 75.86(18) yes
Nb1 . C26 . C27 . 69.66(18) yes
C25 . C26 . C27 . 108.1(3) yes
Nb1 . C26 . H261 . 119.5(2) no
C25 . C26 . H261 . 125.3(5) no
C27 . C26 . H261 . 126.6(4) no
Nb1 . C27 . C26 . 77.46(19) yes
Nb1 . C27 . C28 . 76.24(17) yes
C26 . C27 . C28 . 108.2(3) yes
Nb1 . C27 . H271 . 113.7(2) no
C26 . C27 . H271 . 126.4(4) no
C28 . C27 . H271 . 125.4(4) no
Nb1 . C28 . C24 . 75.07(16) yes
Nb1 . C28 . C27 . 71.56(17) yes
C24 . C28 . C27 . 108.4(3) yes
Nb1 . C28 . H281 . 118.8(2) no
C24 . C28 . H281 . 126.0(4) no
C27 . C28 . H281 . 125.6(4) no

loop_
_geom_bond_atom_site_label_1
_geom_bond_site_symmetry_1
_geom_bond_atom_site_label_2
_geom_bond_site_symmetry_2
_geom_bond_distance
_geom_bond_publ_flag
Nb1 . P15 . 2.5974(7) yes
Nb1 . N2 . 1.779(2) yes
Nb1 . C19 . 2.479(2) yes
Nb1 . C20 . 2.486(3) yes
Nb1 . C21 . 2.562(3) yes
Nb1 . C22 . 2.517(3) yes
Nb1 . C23 . 2.485(3) yes
Nb1 . C24 . 2.517(3) yes
Nb1 . C25 . 2.570(3) yes
Nb1 . C26 . 2.530(3) yes
Nb1 . C27 . 2.431(3) yes
Nb1 . C28 . 2.488(3) yes
S7 . O8 . 1.426(2) yes
S7 . O9 . 1.428(2) yes
S7 . O10 . 1.444(2) yes
S7 . C11 . 1.851(3) yes
P15 . C16 . 1.822(3) yes
P15 . C17 . 1.813(3) yes
P15 . C18 . 1.840(3) yes
F12 . C11 . 1.326(4) yes
F13 . C11 . 1.339(4) yes
F14 . C11 . 1.330(4) yes
N2 . C3 . 1.436(3) yes
C3 . C4 . 1.516(5) yes
C3 . C5 . 1.513(5) yes
C3 . C6 . 1.541(5) yes
C4 . H41 . 0.996(4) no
C4 . H42 . 1.004(6) no
C4 . H43 . 1.006(5) no
C5 . H51 . 0.998(4) no
C5 . H52 . 1.010(8) no
C5 . H53 . 0.979(8) no
C6 . H61 . 1.006(4) no
C6 . H62 . 1.010(6) no
C6 . H63 . 0.986(7) no
C16 . H161 . 0.997(3) no
C16 . H162 . 1.010(3) no
C16 . H163 . 1.010(3) no
C17 . H171 . 1.003(3) no
C17 . H172 . 1.010(4) no
C17 . H173 . 1.004(4) no
C18 . H181 . 1.008(3) no
C18 . H182 . 1.012(4) no
C18 . H183 . 1.002(4) no
C19 . C20 . 1.417(4) yes
C19 . C23 . 1.398(4) yes
C19 . H191 . 1.002(3) no
C20 . C21 . 1.410(4) yes
C20 . H201 . 1.002(3) no
C21 . C22 . 1.393(5) yes
C21 . H211 . 1.004(3) no
C22 . C23 . 1.422(4) yes
C22 . H221 . 0.998(3) no
C23 . H231 . 1.000(3) no
C24 . C25 . 1.412(5) yes
C24 . C28 . 1.385(5) yes
C24 . H241 . 0.998(3) no
C25 . C26 . 1.383(6) yes
C25 . H251 . 1.001(3) no
C26 . C27 . 1.407(6) yes
C26 . H261 . 0.999(3) no
C27 . C28 . 1.365(5) yes
C27 . H271 . 1.006(3) no
C28 . H281 . 1.002(3) no
